data_1551811
loop_
_publ_author_name
'KAMIGAUCHI, Miyoko'
'NODA, Yuko'
'IWASA, Kinuko'
'IN, Yasuko'
'ISHIDA, Toshimasa'

_publ_section_title
;
 Addendum: Crystal Structure of (dl)-Corynoloxine [X-ray Structure
 Analysis Online, Vol. 25, p. 1 (2009)]
;
_journal_name_full 'X-ray Structure Analysis Online'
_journal_page_first 45
_journal_paper_doi 10.2116/xraystruct.25.45
_journal_volume 25
_journal_year 2009
_chemical_formula_sum 'C21 H19 N O5'
_chemical_formula_weight 365.37
_space_group_IT_number 61
_space_group_name_Hall '-P 2ac 2ab'
_space_group_name_H-M_alt 'P b c a'
_symmetry_cell_setting orthorhombic
_symmetry_space_group_name_Hall '-P 2ac 2ab'
_symmetry_space_group_name_H-M 'P b c a'
_atom_sites_solution_hydrogens geom
_atom_sites_solution_primary direct
_atom_sites_solution_secondary difmap
_audit_creation_method SHELXL-97
_cell_angle_alpha 90.00
_cell_angle_beta 90.00
_cell_angle_gamma 90.00
_cell_formula_units_Z 16
_cell_length_a 20.375(3)
_cell_length_b 41.499(3)
_cell_length_c 8.139(3)
_cell_measurement_reflns_used 20
_cell_measurement_temperature 298(2)
_cell_measurement_theta_max 67.62
_cell_measurement_theta_min 0.3
_cell_volume 6882(3)
_computing_structure_refinement 'SHELXL-97 (Sheldrick, 1997)'
_diffrn_ambient_temperature 298(2)
_diffrn_measured_fraction_theta_full 0.980
_diffrn_measured_fraction_theta_max 0.980
_diffrn_radiation_monochromator graphite
_diffrn_radiation_source 'fine-focus sealed tube'
_diffrn_radiation_type CuK\a
_diffrn_radiation_wavelength 1.54178
_diffrn_reflns_av_R_equivalents 0.0000
_diffrn_reflns_av_sigmaI/netI 0.0649
_diffrn_reflns_limit_h_max 24
_diffrn_reflns_limit_h_min 0
_diffrn_reflns_limit_k_max 49
_diffrn_reflns_limit_k_min 0
_diffrn_reflns_limit_l_max 9
_diffrn_reflns_limit_l_min 0
_diffrn_reflns_number 6094
_diffrn_reflns_theta_full 67.62
_diffrn_reflns_theta_max 67.62
_diffrn_reflns_theta_min 2.13
_exptl_absorpt_coefficient_mu 0.835
_exptl_absorpt_correction_T_max 0.9594
_exptl_absorpt_correction_T_min 0.6341
_exptl_absorpt_correction_type psi-scan
_exptl_absorpt_process_details 'North, et al.,1968'
_exptl_crystal_density_diffrn 1.410
_exptl_crystal_density_method 'not measured'
_exptl_crystal_F_000 3072
_exptl_crystal_size_max 0.60
_exptl_crystal_size_mid 0.30
_exptl_crystal_size_min 0.05
_refine_diff_density_max 0.318
_refine_diff_density_min -0.299
_refine_diff_density_rms 0.066
_refine_ls_extinction_coef 0.000139(18)
_refine_ls_extinction_expression Fc^*^=kFc[1+0.001xFc^2^\l^3^/sin(2\q)]^-1/4^
_refine_ls_extinction_method SHELXL
_refine_ls_goodness_of_fit_ref 1.113
_refine_ls_hydrogen_treatment noref
_refine_ls_matrix_type full
_refine_ls_number_parameters 488
_refine_ls_number_reflns 6094
_refine_ls_number_restraints 0
_refine_ls_restrained_S_all 1.113
_refine_ls_R_factor_all 0.1548
_refine_ls_R_factor_gt 0.0695
_refine_ls_shift/su_max 0.004
_refine_ls_shift/su_mean 0.001
_refine_ls_structure_factor_coef Fsqd
_refine_ls_weighting_details 'calc w=1/[\s^2^(Fo^2^)+(0.0405P)^2^+18.5907P] where P=(Fo^2^+2Fc^2^)/3'
_refine_ls_weighting_scheme calc
_refine_ls_wR_factor_gt 0.1712
_refine_ls_wR_factor_ref 0.2034
_reflns_number_gt 3378
_reflns_number_total 6094
_reflns_threshold_expression >2sigma(I)
_cod_data_source_file 25_45_1.cif
_cod_data_source_block (dl)corynoloxine
_cod_original_cell_volume 6882(2)
_cod_original_sg_symbol_H-M Pbca
_cod_database_code 1551811

loop_
_symmetry_equiv_pos_as_xyz
'x, y, z'
'x+1/2, -y+1/2, -z'
'-x, y+1/2, -z+1/2'
'-x+1/2, -y, z+1/2'
'-x, -y, -z'
'-x-1/2, y-1/2, z'
'x, -y-1/2, z-1/2'
'x-1/2, y, -z-1/2'

loop_
_atom_site_label
_atom_site_type_symbol
_atom_site_fract_x
_atom_site_fract_y
_atom_site_fract_z
_atom_site_U_iso_or_equiv
_atom_site_adp_type
_atom_site_occupancy
_atom_site_symmetry_multiplicity
_atom_site_calc_flag
O1A O 0.9278(2) 0.45115(12) -0.5823(5) 0.0795(14) Uani 1 1 d
O2A O 0.94060(18) 0.44387(10) -0.3027(5) 0.0628(11) Uani 1 1 d
O3A O 0.52563(18) 0.42718(10) 0.4345(5) 0.0623(11) Uani 1 1 d
O4A O 0.5439(2) 0.47961(9) 0.3513(5) 0.0652(12) Uani 1 1 d
O5A O 0.79642(16) 0.39706(8) -0.0219(4) 0.0445(9) Uani 1 1 d
N5A N 0.77534(18) 0.45167(9) 0.0027(5) 0.0358(9) Uani 1 1 d
C1A C 0.6054(2) 0.40241(12) 0.2452(7) 0.0455(12) Uani 1 1 d
C2A C 0.5727(2) 0.42786(14) 0.3128(6) 0.0465(13) Uani 1 1 d
C3A C 0.5834(2) 0.45913(12) 0.2620(6) 0.0419(12) Uani 1 1 d
C4A C 0.6265(2) 0.46648(12) 0.1390(6) 0.0406(12) Uani 1 1 d
C6A C 0.8202(2) 0.42814(12) -0.0631(6) 0.0386(11) Uani 1 1 d
C7A C 0.8759(3) 0.43898(12) -0.3452(6) 0.0429(12) Uani 1 1 d
C8A C 0.8684(3) 0.44322(14) -0.5131(7) 0.0544(15) Uani 1 1 d
C9A C 0.8097(3) 0.43879(15) -0.5894(7) 0.0617(17) Uani 1 1 d
C10A C 0.7562(3) 0.43054(14) -0.4909(7) 0.0551(15) Uani 1 1 d
C11A C 0.7336(2) 0.39013(12) -0.0957(7) 0.0435(12) Uani 1 1 d
C12A C 0.6850(3) 0.38127(12) 0.0371(8) 0.0521(14) Uani 1 1 d
C13A C 0.7101(2) 0.41932(12) -0.1962(6) 0.0426(12) Uani 1 1 d
C14A C 0.7088(2) 0.44728(11) -0.0691(6) 0.0362(11) Uani 1 1 d
C15A C 0.6505(2) 0.40896(12) 0.1175(6) 0.0406(12) Uani 1 1 d
C16A C 0.6602(2) 0.44050(11) 0.0674(6) 0.0367(11) Uani 1 1 d
C17A C 0.7630(3) 0.42717(13) -0.3218(6) 0.0439(12) Uani 1 1 d
C18A C 0.8246(2) 0.43100(11) -0.2478(6) 0.0370(11) Uani 1 1 d
C19A C 0.9732(3) 0.45055(16) -0.4547(9) 0.0721(19) Uani 1 1 d
C20A C 0.5067(3) 0.45976(17) 0.4563(9) 0.074(2) Uani 1 1 d
C21A C 0.6438(3) 0.41392(16) -0.2751(8) 0.0616(17) Uani 1 1 d
C22A C 0.7989(3) 0.48451(14) -0.0050(8) 0.0605(16) Uani 1 1 d
H1 H 0.5990 0.3805 0.2831 0.054 Uiso 1 1 d
H2 H 0.6341 0.4884 0.1030 0.049 Uiso 1 1 d
H3 H 0.8631 0.4313 -0.0157 0.046 Uiso 1 1 d
H4 H 0.8050 0.4410 -0.7061 0.073 Uiso 1 1 d
H5 H 0.7133 0.4272 -0.5395 0.067 Uiso 1 1 d
H6 H 0.7388 0.3722 -0.1690 0.054 Uiso 1 1 d
H7 H 0.6524 0.3674 -0.0107 0.065 Uiso 1 1 d
H8 H 0.7077 0.3694 0.1199 0.065 Uiso 1 1 d
H9 H 0.6963 0.4670 -0.1222 0.043 Uiso 1 1 d
H10 H 1.0056 0.4346 -0.4746 0.086 Uiso 1 1 d
H11 H 0.9948 0.4711 -0.4455 0.086 Uiso 1 1 d
H12 H 0.4605 0.4625 0.4338 0.086 Uiso 1 1 d
H13 H 0.5135 0.4661 0.5695 0.086 Uiso 1 1 d
H14 H 0.6298 0.4328 -0.3333 0.073 Uiso 1 1 d
H15 H 0.6457 0.3964 -0.3514 0.073 Uiso 1 1 d
H16 H 0.6116 0.4090 -0.1936 0.073 Uiso 1 1 d
H17 H 0.8378 0.4870 0.0600 0.072 Uiso 1 1 d
H18 H 0.8079 0.4910 -0.1140 0.072 Uiso 1 1 d
H19 H 0.7662 0.4991 0.0401 0.072 Uiso 1 1 d
O1B O 0.3325(2) 0.68844(11) 0.5892(5) 0.0709(13) Uani 1 1 d
O2B O 0.32070(17) 0.68853(10) 0.3072(5) 0.0610(11) Uani 1 1 d
O3B O 0.73480(19) 0.69097(11) -0.4422(5) 0.0644(11) Uani 1 1 d
O4B O 0.71590(18) 0.74187(10) -0.3356(5) 0.0648(12) Uani 1 1 d
O5B O 0.46909(16) 0.65107(8) 0.0066(4) 0.0463(9) Uani 1 1 d
N5B N 0.48609(18) 0.70620(9) 0.0050(5) 0.0376(9) Uani 1 1 d
C1B C 0.6579(3) 0.66260(13) -0.2583(7) 0.0483(13) Uani 1 1 d
C2B C 0.6889(2) 0.68943(14) -0.3173(6) 0.0481(13) Uani 1 1 d
C3B C 0.6776(2) 0.71949(13) -0.2556(7) 0.0460(13) Uani 1 1 d
C4B C 0.6337(2) 0.72452(12) -0.1297(6) 0.0418(12) Uani 1 1 d
C6B C 0.4425(2) 0.68091(12) 0.0617(6) 0.0399(12) Uani 1 1 d
C7B C 0.3860(3) 0.68373(12) 0.3483(7) 0.0440(12) Uani 1 1 d
C8B C 0.3928(3) 0.68342(13) 0.5161(6) 0.0476(13) Uani 1 1 d
C9B C 0.4527(3) 0.67992(14) 0.5903(7) 0.0538(14) Uani 1 1 d
C10B C 0.5073(3) 0.67599(13) 0.4878(7) 0.0503(14) Uani 1 1 d
C11B C 0.5321(3) 0.64392(12) 0.0784(7) 0.0479(13) Uani 1 1 d
C12B C 0.5812(3) 0.63738(12) -0.0576(7) 0.0533(14) Uani 1 1 d
C13B C 0.5537(2) 0.67238(12) 0.1914(6) 0.0399(12) Uani 1 1 d
C14B C 0.5529(2) 0.70167(11) 0.0741(6) 0.0357(11) Uani 1 1 d
C15B C 0.6129(2) 0.66676(12) -0.1309(6) 0.0410(12) Uani 1 1 d
C16B C 0.6017(2) 0.69748(11) -0.0656(6) 0.0360(11) Uani 1 1 d
C17B C 0.5008(2) 0.67654(11) 0.3192(6) 0.0384(11) Uani 1 1 d
C18B C 0.4389(2) 0.68035(11) 0.2464(6) 0.0374(11) Uani 1 1 d
C19B C 0.2864(3) 0.68375(17) 0.4594(8) 0.0714(19) Uani 1 1 d
C20B C 0.7588(3) 0.72318(18) -0.4336(8) 0.0712(19) Uani 1 1 d
C21B C 0.6211(3) 0.66675(14) 0.2655(7) 0.0568(16) Uani 1 1 d
C22B C 0.4598(3) 0.73863(13) 0.0312(8) 0.0604(16) Uani 1 1 d
H20 H 0.6671 0.6417 -0.3027 0.060 Uiso 1 1 d
H21 H 0.6254 0.7456 -0.0885 0.049 Uiso 1 1 d
H22 H 0.3996 0.6841 0.0161 0.049 Uiso 1 1 d
H23 H 0.4574 0.6804 0.7080 0.064 Uiso 1 1 d
H24 H 0.5498 0.6731 0.5367 0.062 Uiso 1 1 d
H25 H 0.5273 0.6250 0.1448 0.059 Uiso 1 1 d
H26 H 0.5592 0.6261 -0.1450 0.065 Uiso 1 1 d
H27 H 0.6151 0.6237 -0.0160 0.065 Uiso 1 1 d
H28 H 0.5649 0.7207 0.1348 0.043 Uiso 1 1 d
H29 H 0.2505 0.6985 0.4693 0.088 Uiso 1 1 d
H30 H 0.2684 0.6622 0.4644 0.088 Uiso 1 1 d
H31 H 0.7617 0.7323 -0.5415 0.083 Uiso 1 1 d
H32 H 0.8021 0.7234 -0.3864 0.083 Uiso 1 1 d
H33 H 0.6214 0.6478 0.3323 0.071 Uiso 1 1 d
H34 H 0.6333 0.6847 0.3354 0.071 Uiso 1 1 d
H35 H 0.6537 0.6647 0.1827 0.071 Uiso 1 1 d
H36 H 0.4900 0.7545 -0.0070 0.074 Uiso 1 1 d
H37 H 0.4518 0.7423 0.1455 0.074 Uiso 1 1 d
H38 H 0.4193 0.7413 -0.0267 0.074 Uiso 1 1 d

loop_
_atom_site_aniso_label
_atom_site_aniso_U_11
_atom_site_aniso_U_22
_atom_site_aniso_U_33
_atom_site_aniso_U_23
_atom_site_aniso_U_13
_atom_site_aniso_U_12
O1A 0.088(3) 0.102(4) 0.048(3) 0.016(3) 0.030(3) -0.001(3)
O2A 0.052(2) 0.086(3) 0.050(2) 0.000(2) 0.016(2) -0.012(2)
O3A 0.053(2) 0.075(3) 0.059(3) -0.001(2) 0.021(2) -0.006(2)
O4A 0.066(3) 0.058(2) 0.072(3) -0.012(2) 0.026(2) 0.002(2)
O5A 0.0421(19) 0.0428(19) 0.049(2) 0.0103(17) 0.0006(17) -0.0017(15)
N5A 0.037(2) 0.039(2) 0.031(2) -0.0007(18) 0.0000(18) -0.0063(17)
C1A 0.041(3) 0.044(3) 0.052(3) 0.009(3) 0.004(3) -0.005(2)
C2A 0.038(3) 0.065(4) 0.036(3) 0.005(3) -0.001(2) -0.008(3)
C3A 0.035(3) 0.050(3) 0.041(3) -0.008(3) -0.001(2) 0.001(2)
C4A 0.045(3) 0.038(3) 0.039(3) -0.006(2) 0.001(2) -0.003(2)
C6A 0.037(3) 0.047(3) 0.032(3) 0.002(2) 0.000(2) -0.004(2)
C7A 0.048(3) 0.045(3) 0.035(3) 0.003(2) 0.003(2) 0.004(2)
C8A 0.071(4) 0.051(3) 0.042(3) 0.003(3) 0.021(3) 0.010(3)
C9A 0.084(5) 0.075(4) 0.026(3) 0.002(3) 0.001(3) 0.026(4)
C10A 0.070(4) 0.061(4) 0.035(3) -0.009(3) -0.008(3) 0.023(3)
C11A 0.041(3) 0.041(3) 0.048(3) -0.011(2) -0.001(2) -0.002(2)
C12A 0.049(3) 0.038(3) 0.070(4) -0.002(3) 0.010(3) -0.002(2)
C13A 0.038(3) 0.048(3) 0.041(3) -0.012(2) -0.004(2) 0.002(2)
C14A 0.038(2) 0.037(3) 0.034(3) 0.003(2) -0.001(2) 0.000(2)
C15A 0.036(3) 0.042(3) 0.044(3) 0.001(2) -0.001(2) -0.002(2)
C16A 0.037(3) 0.037(3) 0.036(3) -0.001(2) -0.001(2) -0.005(2)
C17A 0.050(3) 0.049(3) 0.033(3) -0.006(2) -0.002(2) 0.007(2)
C18A 0.042(3) 0.040(3) 0.029(3) -0.005(2) 0.001(2) 0.004(2)
C19A 0.075(4) 0.074(4) 0.068(5) 0.011(4) 0.031(4) -0.010(4)
C20A 0.073(4) 0.080(5) 0.070(5) 0.005(4) 0.031(4) 0.010(4)
C21A 0.046(3) 0.087(5) 0.052(4) -0.018(3) -0.009(3) -0.003(3)
C22A 0.057(3) 0.054(3) 0.071(4) -0.012(3) 0.008(3) -0.017(3)
O1B 0.060(3) 0.100(3) 0.053(3) -0.010(2) 0.026(2) -0.006(2)
O2B 0.041(2) 0.093(3) 0.049(2) -0.005(2) 0.0100(19) 0.000(2)
O3B 0.055(2) 0.093(3) 0.045(2) 0.003(2) 0.016(2) 0.005(2)
O4B 0.054(2) 0.075(3) 0.066(3) 0.023(2) 0.013(2) -0.007(2)
O5B 0.0476(19) 0.050(2) 0.041(2) -0.0139(17) 0.0021(17) -0.0042(17)
N5B 0.037(2) 0.040(2) 0.036(2) 0.0029(19) -0.0019(18) 0.0023(17)
C1B 0.046(3) 0.059(3) 0.040(3) -0.007(3) 0.003(3) 0.009(3)
C2B 0.038(3) 0.072(4) 0.034(3) 0.004(3) 0.006(2) 0.010(3)
C3B 0.035(3) 0.065(3) 0.038(3) 0.012(3) -0.003(2) -0.003(2)
C4B 0.036(3) 0.045(3) 0.045(3) 0.001(2) -0.005(2) 0.000(2)
C6B 0.040(3) 0.049(3) 0.031(3) 0.000(2) -0.005(2) -0.001(2)
C7B 0.043(3) 0.044(3) 0.045(3) -0.004(2) 0.002(3) -0.003(2)
C8B 0.058(3) 0.046(3) 0.040(3) -0.004(2) 0.015(3) -0.004(3)
C9B 0.062(4) 0.065(4) 0.035(3) 0.000(3) 0.004(3) -0.009(3)
C10B 0.054(3) 0.055(3) 0.042(3) 0.013(3) -0.006(3) 0.000(3)
C11B 0.054(3) 0.036(3) 0.054(3) -0.001(2) 0.007(3) 0.001(2)
C12B 0.061(3) 0.040(3) 0.059(4) -0.010(3) 0.013(3) 0.006(3)
C13B 0.039(3) 0.043(3) 0.038(3) 0.008(2) -0.004(2) 0.005(2)
C14B 0.040(3) 0.034(2) 0.033(3) -0.002(2) 0.000(2) -0.003(2)
C15B 0.040(3) 0.046(3) 0.037(3) -0.002(2) -0.001(2) 0.004(2)
C16B 0.034(2) 0.038(3) 0.036(3) -0.001(2) -0.003(2) 0.000(2)
C17B 0.043(3) 0.033(2) 0.039(3) 0.005(2) -0.001(2) 0.000(2)
C18B 0.037(3) 0.040(3) 0.035(3) -0.004(2) 0.003(2) -0.003(2)
C19B 0.056(4) 0.100(5) 0.058(4) -0.013(4) 0.019(3) -0.006(4)
C20B 0.057(4) 0.097(5) 0.060(4) 0.021(4) 0.018(3) 0.009(4)
C21B 0.046(3) 0.069(4) 0.055(4) 0.017(3) -0.005(3) 0.015(3)
C22B 0.052(3) 0.051(3) 0.079(5) 0.016(3) 0.004(3) 0.014(3)

loop_
_atom_type_symbol
_atom_type_description
_atom_type_scat_dispersion_real
_atom_type_scat_dispersion_imag
_atom_type_scat_source
C C 0.0181 0.0091 'International Tables Vol C Tables 4.2.6.8 and 6.1.1.4'
H H 0.0000 0.0000 'International Tables Vol C Tables 4.2.6.8 and 6.1.1.4'
O O 0.0492 0.0322 'International Tables Vol C Tables 4.2.6.8 and 6.1.1.4'
N N 0.0311 0.0180 'International Tables Vol C Tables 4.2.6.8 and 6.1.1.4'

loop_
_geom_angle_atom_site_label_1
_geom_angle_atom_site_label_2
_geom_angle_atom_site_label_3
_geom_angle
C8A O1A C19A 106.0(5)
C7A O2A C19A 104.8(5)
C2A O3A C20A 105.1(4)
C3A O4A C20A 105.9(4)
C6A O5A C11A 112.7(4)
C6A N5A C22A 114.3(4)
C6A N5A C14A 110.4(4)
C22A N5A C14A 113.6(4)
C2A C1A C15A 117.7(5)
C1A C2A C3A 122.0(5)
C1A C2A O3A 127.8(5)
C3A C2A O3A 110.2(5)
C4A C3A C2A 122.1(5)
C4A C3A O4A 128.7(5)
C2A C3A O4A 109.2(5)
C3A C4A C16A 116.6(5)
O5A C6A N5A 108.2(4)
O5A C6A C18A 109.1(4)
N5A C6A C18A 110.8(4)
C18A C7A O2A 128.9(5)
C18A C7A C8A 121.5(5)
O2A C7A C8A 109.6(5)
C9A C8A O1A 128.2(6)
C9A C8A C7A 122.1(5)
O1A C8A C7A 109.7(6)
C8A C9A C10A 117.2(5)
C9A C10A C17A 120.9(6)
O5A C11A C12A 109.4(4)
O5A C11A C13A 109.9(4)
C12A C11A C13A 111.6(4)
C15A C12A C11A 115.7(4)
C21A C13A C17A 112.3(5)
C21A C13A C11A 112.8(5)
C17A C13A C11A 107.7(4)
C21A C13A C14A 112.3(4)
C17A C13A C14A 107.4(4)
C11A C13A C14A 103.8(4)
N5A C14A C16A 109.3(4)
N5A C14A C13A 109.8(4)
C16A C14A C13A 111.1(4)
C16A C15A C1A 119.4(5)
C16A C15A C12A 122.0(5)
C1A C15A C12A 118.6(5)
C15A C16A C4A 122.2(5)
C15A C16A C14A 119.0(4)
C4A C16A C14A 118.8(4)
C10A C17A C18A 120.3(5)
C10A C17A C13A 127.9(5)
C18A C17A C13A 111.8(4)
C7A C18A C17A 117.9(5)
C7A C18A C6A 130.5(5)
C17A C18A C6A 111.4(4)
O1A C19A O2A 109.9(5)
O4A C20A O3A 109.6(5)
C8B O1B C19B 104.2(4)
C7B O2B C19B 103.8(4)
C2B O3B C20B 103.8(5)
C3B O4B C20B 104.3(5)
C6B O5B C11B 113.0(4)
C6B N5B C22B 113.2(4)
C6B N5B C14B 110.5(4)
C22B N5B C14B 113.4(4)
C2B C1B C15B 117.7(5)
C3B C2B C1B 122.5(5)
C3B C2B O3B 110.0(5)
C1B C2B O3B 127.5(5)
C2B C3B C4B 121.5(5)
C2B C3B O4B 110.3(5)
C4B C3B O4B 128.2(5)
C3B C4B C16B 117.3(5)
O5B C6B N5B 107.2(4)
O5B C6B C18B 108.6(4)
N5B C6B C18B 111.0(4)
C8B C7B C18B 121.6(5)
C8B C7B O2B 109.7(5)
C18B C7B O2B 128.7(5)
C9B C8B C7B 121.9(5)
C9B C8B O1B 128.2(5)
C7B C8B O1B 109.8(5)
C8B C9B C10B 117.2(5)
C17B C10B C9B 120.9(5)
O5B C11B C12B 109.2(5)
O5B C11B C13B 109.6(4)
C12B C11B C13B 112.3(4)
C15B C12B C11B 115.3(4)
C17B C13B C21B 113.0(4)
C17B C13B C14B 109.1(4)
C21B C13B C14B 112.1(4)
C17B C13B C11B 106.9(4)
C21B C13B C11B 111.9(4)
C14B C13B C11B 103.2(4)
N5B C14B C16B 109.3(4)
N5B C14B C13B 110.1(4)
C16B C14B C13B 111.4(4)
C1B C15B C16B 120.1(5)
C1B C15B C12B 118.5(5)
C16B C15B C12B 121.2(4)
C4B C16B C15B 120.9(5)
C4B C16B C14B 119.5(4)
C15B C16B C14B 119.6(4)
C10B C17B C18B 120.7(5)
C10B C17B C13B 127.9(5)
C18B C17B C13B 111.4(4)
C7B C18B C17B 117.6(5)
C7B C18B C6B 130.0(5)
C17B C18B C6B 112.4(4)
O1B C19B O2B 107.5(4)
O4B C20B O3B 109.3(5)

loop_
_geom_bond_atom_site_label_1
_geom_bond_atom_site_label_2
_geom_bond_distance
O1A C8A 1.376(7)
O1A C19A 1.391(8)
O2A C7A 1.378(6)
O2A C19A 1.432(7)
O3A C2A 1.378(6)
O3A C20A 1.417(7)
O4A C3A 1.379(6)
O4A C20A 1.408(7)
O5A C6A 1.418(6)
O5A C11A 1.443(6)
N5A C6A 1.440(6)
N5A C22A 1.446(6)
N5A C14A 1.487(6)
C1A C2A 1.365(7)
C1A C15A 1.414(7)
C2A C3A 1.380(7)
C3A C4A 1.365(7)
C4A C16A 1.405(6)
C6A C18A 1.511(7)
C7A C18A 1.353(7)
C7A C8A 1.386(7)
C8A C9A 1.359(8)
C9A C10A 1.397(8)
C10A C17A 1.390(7)
C11A C12A 1.511(7)
C11A C13A 1.539(7)
C12A C15A 1.498(7)
C13A C21A 1.512(7)
C13A C17A 1.522(7)
C13A C14A 1.555(6)
C14A C16A 1.515(6)
C15A C16A 1.385(6)
C17A C18A 1.401(7)
O1B C8B 1.381(6)
O1B C19B 1.426(7)
O2B C7B 1.387(6)
O2B C19B 1.436(7)
O3B C2B 1.382(6)
O3B C20B 1.425(8)
O4B C3B 1.376(6)
O4B C20B 1.415(7)
O5B C6B 1.424(6)
O5B C11B 1.441(6)
N5B C6B 1.451(6)
N5B C22B 1.464(6)
N5B C14B 1.485(6)
C1B C2B 1.368(8)
C1B C15B 1.395(7)
C2B C3B 1.365(8)
C3B C4B 1.376(7)
C4B C16B 1.399(7)
C6B C18B 1.505(7)
C7B C8B 1.372(7)
C7B C18B 1.367(7)
C8B C9B 1.371(8)
C9B C10B 1.400(8)
C10B C17B 1.379(7)
C11B C12B 1.516(7)
C11B C13B 1.561(7)
C12B C15B 1.503(7)
C13B C17B 1.509(7)
C13B C21B 1.518(7)
C13B C14B 1.546(6)
C14B C16B 1.521(7)
C15B C16B 1.399(7)
C17B C18B 1.401(7)

loop_
_geom_torsion_atom_site_label_1
_geom_torsion_atom_site_label_2
_geom_torsion_atom_site_label_3
_geom_torsion_atom_site_label_4
_geom_torsion
C15A C1A C2A C3A -1.1(8)
C15A C1A C2A O3A 178.2(5)
C20A O3A C2A C1A -178.7(6)
C20A O3A C2A C3A 0.7(6)
C1A C2A C3A C4A 1.3(8)
O3A C2A C3A C4A -178.1(5)
C1A C2A C3A O4A -180.0(5)
O3A C2A C3A O4A 0.6(6)
C20A O4A C3A C4A 177.0(6)
C20A O4A C3A C2A -1.7(6)
C2A C3A C4A C16A -0.8(7)
O4A C3A C4A C16A -179.2(5)
C11A O5A C6A N5A 63.3(5)
C11A O5A C6A C18A -57.3(5)
C22A N5A C6A O5A 169.9(4)
C14A N5A C6A O5A -60.5(5)
C22A N5A C6A C18A -70.6(5)
C14A N5A C6A C18A 59.0(5)
C19A O2A C7A C18A 178.0(5)
C19A O2A C7A C8A -1.5(6)
C19A O1A C8A C9A -175.8(6)
C19A O1A C8A C7A 2.2(7)
C18A C7A C8A C9A -1.8(9)
O2A C7A C8A C9A 177.8(5)
C18A C7A C8A O1A -180.0(5)
O2A C7A C8A O1A -0.4(7)
O1A C8A C9A C10A 179.5(6)
C7A C8A C9A C10A 1.7(9)
C8A C9A C10A C17A 0.2(9)
C6A O5A C11A C12A -123.9(4)
C6A O5A C11A C13A -1.1(5)
O5A C11A C12A C15A 85.8(5)
C13A C11A C12A C15A -36.1(6)
O5A C11A C13A C21A -179.1(4)
C12A C11A C13A C21A -57.6(6)
O5A C11A C13A C17A 56.3(5)
C12A C11A C13A C17A 177.9(4)
O5A C11A C13A C14A -57.3(5)
C12A C11A C13A C14A 64.2(5)
C6A N5A C14A C16A 120.3(4)
C22A N5A C14A C16A -109.7(5)
C6A N5A C14A C13A -1.8(5)
C22A N5A C14A C13A 128.2(5)
C21A C13A C14A N5A -179.4(4)
C17A C13A C14A N5A -55.4(5)
C11A C13A C14A N5A 58.5(5)
C21A C13A C14A C16A 59.6(6)
C17A C13A C14A C16A -176.4(4)
C11A C13A C14A C16A -62.5(5)
C2A C1A C15A C16A 0.5(7)
C2A C1A C15A C12A -177.7(5)
C11A C12A C15A C16A 3.1(8)
C11A C12A C15A C1A -178.8(5)
C1A C15A C16A C4A -0.1(8)
C12A C15A C16A C4A 178.0(5)
C1A C15A C16A C14A 179.8(4)
C12A C15A C16A C14A -2.1(7)
C3A C4A C16A C15A 0.2(7)
C3A C4A C16A C14A -179.7(4)
N5A C14A C16A C15A -87.9(5)
C13A C14A C16A C15A 33.4(6)
N5A C14A C16A C4A 92.0(5)
C13A C14A C16A C4A -146.7(4)
C9A C10A C17A C18A -2.1(9)
C9A C10A C17A C13A 178.1(5)
C21A C13A C17A C10A 1.9(8)
C11A C13A C17A C10A 126.8(6)
C14A C13A C17A C10A -122.0(6)
C21A C13A C17A C18A -177.9(5)
C11A C13A C17A C18A -53.1(5)
C14A C13A C17A C18A 58.2(5)
O2A C7A C18A C17A -179.6(5)
C8A C7A C18A C17A -0.1(8)
O2A C7A C18A C6A 6.7(9)
C8A C7A C18A C6A -173.8(5)
C10A C17A C18A C7A 2.0(8)
C13A C17A C18A C7A -178.1(4)
C10A C17A C18A C6A 176.9(5)
C13A C17A C18A C6A -3.3(6)
O5A C6A C18A C7A -125.0(5)
N5A C6A C18A C7A 116.0(6)
O5A C6A C18A C17A 61.0(5)
N5A C6A C18A C17A -58.0(6)
C8A O1A C19A O2A -3.2(7)
C7A O2A C19A O1A 2.9(7)
C3A O4A C20A O3A 2.1(7)
C2A O3A C20A O4A -1.7(7)
C15B C1B C2B C3B 0.3(8)
C15B C1B C2B O3B -179.8(5)
C20B O3B C2B C3B 9.6(6)
C20B O3B C2B C1B -170.4(6)
C1B C2B C3B C4B -0.1(8)
O3B C2B C3B C4B 179.9(5)
C1B C2B C3B O4B 179.2(5)
O3B C2B C3B O4B -0.7(6)
C20B O4B C3B C2B -8.5(6)
C20B O4B C3B C4B 170.8(5)
C2B C3B C4B C16B 0.8(7)
O4B C3B C4B C16B -178.3(5)
C11B O5B C6B N5B 64.2(5)
C11B O5B C6B C18B -55.8(5)
C22B N5B C6B O5B 171.3(4)
C14B N5B C6B O5B -60.3(5)
C22B N5B C6B C18B -70.2(5)
C14B N5B C6B C18B 58.2(5)
C19B O2B C7B C8B -12.8(6)
C19B O2B C7B C18B 168.7(6)
C18B C7B C8B C9B 0.4(9)
O2B C7B C8B C9B -178.3(5)
C18B C7B C8B O1B 177.8(5)
O2B C7B C8B O1B -0.8(7)
C19B O1B C8B C9B -168.6(6)
C19B O1B C8B C7B 14.2(6)
C7B C8B C9B C10B -1.2(9)
O1B C8B C9B C10B -178.1(5)
C8B C9B C10B C17B 1.7(9)
C6B O5B C11B C12B -125.8(4)
C6B O5B C11B C13B -2.4(5)
O5B C11B C12B C15B 84.2(6)
C13B C11B C12B C15B -37.5(7)
O5B C11B C13B C17B 57.9(5)
C12B C11B C13B C17B 179.4(4)
O5B C11B C13B C21B -177.8(4)
C12B C11B C13B C21B -56.3(6)
O5B C11B C13B C14B -57.1(5)
C12B C11B C13B C14B 64.4(5)
C6B N5B C14B C16B 119.9(4)
C22B N5B C14B C16B -111.8(5)
C6B N5B C14B C13B -2.8(5)
C22B N5B C14B C13B 125.5(5)
C17B C13B C14B N5B -54.0(5)
C21B C13B C14B N5B -179.9(4)
C11B C13B C14B N5B 59.4(5)
C17B C13B C14B C16B -175.4(4)
C21B C13B C14B C16B 58.6(6)
C11B C13B C14B C16B -62.0(5)
C2B C1B C15B C16B -1.2(8)
C2B C1B C15B C12B -176.4(5)
C11B C12B C15B C1B -179.1(5)
C11B C12B C15B C16B 5.7(7)
C3B C4B C16B C15B -1.7(7)
C3B C4B C16B C14B 179.7(4)
C1B C15B C16B C4B 1.9(7)
C12B C15B C16B C4B 177.0(5)
C1B C15B C16B C14B -179.5(5)
C12B C15B C16B C14B -4.4(7)
N5B C14B C16B C4B 91.5(5)
C13B C14B C16B C4B -146.6(4)
N5B C14B C16B C15B -87.0(5)
C13B C14B C16B C15B 34.9(6)
C9B C10B C17B C18B -1.4(9)
C9B C10B C17B C13B -179.3(5)
C21B C13B C17B C10B 0.5(8)
C14B C13B C17B C10B -125.0(6)
C11B C13B C17B C10B 124.1(6)
C21B C13B C17B C18B -177.6(4)
C14B C13B C17B C18B 57.0(5)
C11B C13B C17B C18B -54.0(5)
C8B C7B C18B C17B 0.0(8)
O2B C7B C18B C17B 178.4(5)
C8B C7B C18B C6B -178.1(5)
O2B C7B C18B C6B 0.2(9)
C10B C17B C18B C7B 0.5(8)
C13B C17B C18B C7B 178.7(4)
C10B C17B C18B C6B 179.0(5)
C13B C17B C18B C6B -2.8(6)
O5B C6B C18B C7B -121.1(6)
N5B C6B C18B C7B 121.3(6)
O5B C6B C18B C17B 60.7(5)
N5B C6B C18B C17B -56.9(6)
C8B O1B C19B O2B -22.0(6)
C7B O2B C19B O1B 21.5(6)
C3B O4B C20B O3B 14.5(6)
C2B O3B C20B O4B -14.9(6)
